data_7217830
loop_
_publ_author_name
'Basireddy, Venkata Subba Reddy'
'Swain, Manisha'
'Reddy, S. Madhusudana'
'Yadav, Jhillu S.'
'Balasubramanian, Sridhar'

_publ_section_title
;
 Asymmetric Michael/hemiketalization of 5-hydroxy-2-methyl-4H-pyran-4-one
 to \b,\g-unsaturated \a-ketoesters catalyzed by a bifunctional
 rosin-indane amine thiourea catalyst
;
_journal_name_full 'RSC Advances'
_journal_paper_doi 10.1039/C4RA06938B
_journal_year 2014
_chemical_absolute_configuration ad
_chemical_formula_moiety 'C18 H17 Cl O6'
_chemical_formula_sum 'C18 H17 Cl O6'
_chemical_formula_weight 364.77
_chemical_name_systematic
; 
 ? 
;
_space_group_IT_number 19
_symmetry_cell_setting orthorhombic
_symmetry_space_group_name_Hall 'P 2ac 2ab'
_symmetry_space_group_name_H-M 'P 21 21 21'
_atom_sites_solution_hydrogens geom
_atom_sites_solution_primary direct
_atom_sites_solution_secondary difmap
_audit_creation_method SHELXL-97
_cell_angle_alpha 90.00
_cell_angle_beta 90.00
_cell_angle_gamma 90.00
_cell_formula_units_Z 4
_cell_length_a 7.9426(11)
_cell_length_b 8.8414(12)
_cell_length_c 24.229(3)
_cell_measurement_reflns_used 3783
_cell_measurement_temperature 294(2)
_cell_measurement_theta_max 22.25
_cell_measurement_theta_min 2.45
_cell_volume 1701.5(4)
_computing_cell_refinement 'SAINT (Bruker, 2001)'
_computing_data_collection 'SMART (Bruker, 2001)'
_computing_data_reduction SAINT
_computing_molecular_graphics 'SHELXTL/PC (Sheldrick, 1990)'
_computing_publication_material SHELXL97
_computing_structure_refinement 'SHELXL-97 (Sheldrick, 2008)'
_computing_structure_solution 'SHELXS-97 (Sheldrick, 2008)'
_diffrn_ambient_temperature 294(2)
_diffrn_measured_fraction_theta_full 1.000
_diffrn_measured_fraction_theta_max 1.000
_diffrn_measurement_device 'Bruker SMART APEX CCD area-detector'
_diffrn_measurement_device_type 'Bruker SMART APEX CCD area-detector'
_diffrn_measurement_method '\w scan'
_diffrn_radiation_monochromator graphite
_diffrn_radiation_source 'fine-focus sealed tube'
_diffrn_radiation_type MoK\a
_diffrn_radiation_wavelength 0.71073
_diffrn_reflns_av_R_equivalents 0.0503
_diffrn_reflns_av_sigmaI/netI 0.0308
_diffrn_reflns_limit_h_max 9
_diffrn_reflns_limit_h_min -9
_diffrn_reflns_limit_k_max 10
_diffrn_reflns_limit_k_min -10
_diffrn_reflns_limit_l_max 28
_diffrn_reflns_limit_l_min -28
_diffrn_reflns_number 16379
_diffrn_reflns_theta_full 24.98
_diffrn_reflns_theta_max 24.98
_diffrn_reflns_theta_min 1.68
_diffrn_standards_number 0
_exptl_absorpt_coefficient_mu 0.256
_exptl_absorpt_correction_T_max 0.97
_exptl_absorpt_correction_T_min 0.93
_exptl_absorpt_correction_type multi-scan
_exptl_absorpt_process_details 'SABABS; Bruker,2001'
_exptl_crystal_colour colorless
_exptl_crystal_density_diffrn 1.424
_exptl_crystal_density_method 'not measured'
_exptl_crystal_description block
_exptl_crystal_F_000 760
_exptl_crystal_size_max 0.16
_exptl_crystal_size_mid 0.15
_exptl_crystal_size_min 0.06
_refine_diff_density_max 0.393
_refine_diff_density_min -0.178
_refine_diff_density_rms 0.060
_refine_ls_abs_structure_details 'Flack H D (1983), Acta Cryst. A39, 876-881'
_refine_ls_abs_structure_Flack -0.07(10)
_refine_ls_extinction_method none
_refine_ls_goodness_of_fit_ref 1.102
_refine_ls_hydrogen_treatment mixed
_refine_ls_matrix_type full
_refine_ls_number_parameters 231
_refine_ls_number_reflns 2999
_refine_ls_number_restraints 0
_refine_ls_restrained_S_all 1.102
_refine_ls_R_factor_all 0.0597
_refine_ls_R_factor_gt 0.0508
_refine_ls_shift/su_max 0.000
_refine_ls_shift/su_mean 0.000
_refine_ls_structure_factor_coef Fsqd
_refine_ls_weighting_details 'calc w=1/[\s^2^(Fo^2^)+(0.0815P)^2^+0.0059P] where P=(Fo^2^+2Fc^2^)/3'
_refine_ls_weighting_scheme calc
_refine_ls_wR_factor_gt 0.1232
_refine_ls_wR_factor_ref 0.1297
_reflns_number_gt 2573
_reflns_number_total 2999
_reflns_threshold_expression I>2\s(I)
_cod_data_source_file c4ra06938b2.cif
_cod_data_source_block aw81m
_cod_original_cell_volume 1701.4(4)
_cod_database_code 7217830

loop_
_symmetry_equiv_pos_as_xyz
'x, y, z'
'-x+1/2, -y, z+1/2'
'-x, y+1/2, -z+1/2'
'x+1/2, -y+1/2, -z'

loop_
_atom_site_label
_atom_site_type_symbol
_atom_site_fract_x
_atom_site_fract_y
_atom_site_fract_z
_atom_site_U_iso_or_equiv
_atom_site_adp_type
_atom_site_occupancy
_atom_site_symmetry_multiplicity
_atom_site_calc_flag
_atom_site_refinement_flags
C1 C -0.1487(4) 0.9258(3) 0.12994(12) 0.0430(7) Uani 1 1 d .
C2 C -0.0660(4) 0.9267(3) 0.17820(12) 0.0457(7) Uani 1 1 d .
H2 H -0.0708 1.0126 0.2003 0.055 Uiso 1 1 calc R
C3 C 0.0302(4) 0.7979(3) 0.19672(11) 0.0429(7) Uani 1 1 d .
C4 C 0.0294(4) 0.6745(3) 0.15782(11) 0.0391(6) Uani 1 1 d .
C5 C 0.1131(4) 0.4186(3) 0.14007(11) 0.0432(7) Uani 1 1 d .
C6 C 0.0967(4) 0.4578(3) 0.07958(11) 0.0419(7) Uani 1 1 d .
H6A H 0.0925 0.3657 0.0578 0.050 Uiso 1 1 calc R
H6B H 0.1939 0.5159 0.0678 0.050 Uiso 1 1 calc R
C7 C -0.0643(4) 0.5502(3) 0.07011(10) 0.0372(6) Uani 1 1 d .
H7 H -0.1602 0.4861 0.0801 0.045 Uiso 1 1 calc R
C8 C -0.0582(3) 0.6787(3) 0.11029(10) 0.0363(6) Uani 1 1 d .
C9 C -0.0853(3) 0.5948(3) 0.01011(11) 0.0391(7) Uani 1 1 d .
C10 C -0.1823(4) 0.5052(3) -0.02403(11) 0.0461(7) Uani 1 1 d .
H10 H -0.2341 0.4192 -0.0099 0.055 Uiso 1 1 calc R
C11 C -0.2031(4) 0.5420(4) -0.07909(12) 0.0528(8) Uani 1 1 d .
H11 H -0.2672 0.4801 -0.1019 0.063 Uiso 1 1 calc R
C12 C -0.1294(4) 0.6695(4) -0.09999(12) 0.0564(9) Uani 1 1 d .
H12 H -0.1453 0.6953 -0.1368 0.068 Uiso 1 1 calc R
C13 C -0.0322(4) 0.7593(4) -0.06669(12) 0.0520(8) Uani 1 1 d .
H13 H 0.0182 0.8458 -0.0810 0.062 Uiso 1 1 calc R
C14 C -0.0091(4) 0.7216(4) -0.01199(12) 0.0477(8) Uani 1 1 d .
H14 H 0.0584 0.7821 0.0103 0.057 Uiso 1 1 calc R
C15 C -0.2436(4) 1.0527(4) 0.10582(14) 0.0535(8) Uani 1 1 d .
H15A H -0.2447 1.1368 0.1315 0.064 Uiso 1 1 calc R
H15B H -0.3592 1.0219 0.0994 0.064 Uiso 1 1 calc R
C16 C 0.2810(5) 0.3382(4) 0.15246(14) 0.0561(9) Uani 1 1 d .
C17 C 0.4306(6) 0.1912(7) 0.21805(19) 0.1039(17) Uani 1 1 d .
H17A H 0.4559 0.1092 0.1928 0.125 Uiso 1 1 calc R
H17B H 0.5238 0.2620 0.2173 0.125 Uiso 1 1 calc R
C18 C 0.4112(8) 0.1345(9) 0.2709(2) 0.131(2) Uani 1 1 d .
H18A H 0.4063 0.2167 0.2967 0.197 Uiso 1 1 calc R
H18B H 0.5050 0.0704 0.2798 0.197 Uiso 1 1 calc R
H18C H 0.3088 0.0770 0.2729 0.197 Uiso 1 1 calc R
Cl1 Cl -0.15074(14) 1.11175(10) 0.04209(4) 0.0696(3) Uani 1 1 d .
O1 O -0.1502(3) 0.8020(2) 0.09683(7) 0.0417(5) Uani 1 1 d .
O2 O 0.1098(3) 0.7925(3) 0.24014(8) 0.0587(6) Uani 1 1 d .
O3 O 0.1272(3) 0.5533(2) 0.17348(7) 0.0460(5) Uani 1 1 d .
O4 O 0.3998(4) 0.3390(4) 0.12283(12) 0.0889(10) Uani 1 1 d .
O5 O 0.2744(4) 0.2681(4) 0.20062(10) 0.0831(9) Uani 1 1 d .
O6 O -0.0265(3) 0.3380(3) 0.15534(9) 0.0525(6) Uani 1 1 d .
H6 H -0.025(3) 0.328(3) 0.1882(14) 0.033(8) Uiso 1 1 d .

loop_
_atom_site_aniso_label
_atom_site_aniso_U_11
_atom_site_aniso_U_22
_atom_site_aniso_U_33
_atom_site_aniso_U_23
_atom_site_aniso_U_13
_atom_site_aniso_U_12
C1 0.0447(15) 0.0392(15) 0.0451(15) -0.0075(12) 0.0069(13) -0.0064(14)
C2 0.0563(17) 0.0424(17) 0.0382(15) -0.0103(13) 0.0052(13) -0.0072(15)
C3 0.0495(16) 0.0477(17) 0.0316(14) -0.0061(13) 0.0042(13) -0.0060(15)
C4 0.0458(15) 0.0390(15) 0.0323(14) -0.0020(12) 0.0026(12) -0.0039(13)
C5 0.0629(19) 0.0348(15) 0.0318(13) -0.0031(11) -0.0042(13) -0.0040(14)
C6 0.0600(19) 0.0363(15) 0.0293(13) -0.0039(12) -0.0045(12) -0.0045(13)
C7 0.0485(16) 0.0365(14) 0.0268(13) -0.0044(11) -0.0038(11) -0.0095(13)
C8 0.0417(15) 0.0352(15) 0.0320(14) -0.0003(12) 0.0015(11) -0.0046(13)
C9 0.0476(16) 0.0376(15) 0.0323(14) -0.0027(12) -0.0030(12) 0.0054(13)
C10 0.0582(18) 0.0393(16) 0.0408(15) -0.0083(12) -0.0105(14) 0.0042(15)
C11 0.060(2) 0.061(2) 0.0381(15) -0.0139(16) -0.0136(14) 0.0145(17)
C12 0.0569(19) 0.078(2) 0.0339(15) 0.0027(16) -0.0008(15) 0.027(2)
C13 0.0572(19) 0.056(2) 0.0432(16) 0.0140(15) 0.0082(15) 0.0104(17)
C14 0.0522(18) 0.0487(18) 0.0424(17) 0.0030(14) 0.0019(13) -0.0044(15)
C15 0.0509(18) 0.0424(17) 0.067(2) -0.0022(16) -0.0003(16) 0.0007(15)
C16 0.076(2) 0.0491(19) 0.0432(18) -0.0021(15) -0.0104(17) 0.0058(17)
C17 0.113(4) 0.119(4) 0.080(3) 0.016(3) -0.011(3) 0.059(3)
C18 0.131(5) 0.163(6) 0.099(4) 0.019(4) -0.037(4) 0.051(4)
Cl1 0.1004(7) 0.0521(5) 0.0563(5) 0.0080(4) -0.0159(5) -0.0059(5)
O1 0.0498(11) 0.0373(10) 0.0380(10) -0.0042(8) -0.0027(9) -0.0020(10)
O2 0.0789(15) 0.0653(14) 0.0319(10) -0.0180(10) -0.0101(10) 0.0072(13)
O3 0.0629(12) 0.0419(11) 0.0332(10) -0.0050(9) -0.0104(9) 0.0015(10)
O4 0.0768(19) 0.111(3) 0.0785(19) 0.0214(18) 0.0065(15) 0.0215(17)
O5 0.0975(19) 0.100(2) 0.0520(14) 0.0221(15) -0.0029(13) 0.0411(17)
O6 0.0768(15) 0.0529(13) 0.0279(11) 0.0055(10) -0.0081(10) -0.0174(12)

loop_
_atom_type_symbol
_atom_type_description
_atom_type_scat_dispersion_real
_atom_type_scat_dispersion_imag
_atom_type_scat_source
C C 0.0033 0.0016 'International Tables Vol C Tables 4.2.6.8 and 6.1.1.4'
H H 0.0000 0.0000 'International Tables Vol C Tables 4.2.6.8 and 6.1.1.4'
O O 0.0106 0.0060 'International Tables Vol C Tables 4.2.6.8 and 6.1.1.4'
Cl Cl 0.1484 0.1585 'International Tables Vol C Tables 4.2.6.8 and 6.1.1.4'

loop_
_geom_angle_atom_site_label_1
_geom_angle_atom_site_label_2
_geom_angle_atom_site_label_3
_geom_angle
C2 C1 O1 121.7(3)
C2 C1 C15 126.3(3)
O1 C1 C15 112.0(3)
C1 C2 C3 121.7(3)
C1 C2 H2 119.1
C3 C2 H2 119.1
O2 C3 C4 122.2(3)
O2 C3 C2 124.7(3)
C4 C3 C2 113.1(2)
C8 C4 O3 123.3(2)
C8 C4 C3 122.7(3)
O3 C4 C3 114.0(2)
O6 C5 O3 109.9(2)
O6 C5 C6 108.2(2)
O3 C5 C6 111.2(2)
O6 C5 C16 114.1(2)
O3 C5 C16 101.8(2)
C6 C5 C16 111.7(3)
C5 C6 C7 109.8(2)
C5 C6 H6A 109.7
C7 C6 H6A 109.7
C5 C6 H6B 109.7
C7 C6 H6B 109.7
H6A C6 H6B 108.2
C8 C7 C9 115.4(2)
C8 C7 C6 106.2(2)
C9 C7 C6 111.9(2)
C8 C7 H7 107.6
C9 C7 H7 107.6
C6 C7 H7 107.6
C4 C8 O1 120.5(2)
C4 C8 C7 123.5(3)
O1 C8 C7 115.9(2)
C10 C9 C14 118.6(3)
C10 C9 C7 119.1(3)
C14 C9 C7 122.3(3)
C9 C10 C11 120.6(3)
C9 C10 H10 119.7
C11 C10 H10 119.7
C12 C11 C10 120.0(3)
C12 C11 H11 120.0
C10 C11 H11 120.0
C11 C12 C13 120.0(3)
C11 C12 H12 120.0
C13 C12 H12 120.0
C12 C13 C14 120.1(3)
C12 C13 H13 120.0
C14 C13 H13 120.0
C13 C14 C9 120.7(3)
C13 C14 H14 119.7
C9 C14 H14 119.7
C1 C15 Cl1 110.7(2)
C1 C15 H15A 109.5
Cl1 C15 H15A 109.5
C1 C15 H15B 109.5
Cl1 C15 H15B 109.5
H15A C15 H15B 108.1
O4 C16 O5 124.6(3)
O4 C16 C5 124.6(3)
O5 C16 C5 110.7(3)
C18 C17 O5 109.7(4)
C18 C17 H17A 109.7
O5 C17 H17A 109.7
C18 C17 H17B 109.7
O5 C17 H17B 109.7
H17A C17 H17B 108.2
C17 C18 H18A 109.5
C17 C18 H18B 109.5
H18A C18 H18B 109.5
C17 C18 H18C 109.5
H18A C18 H18C 109.5
H18B C18 H18C 109.5
C8 O1 C1 120.2(2)
C4 O3 C5 116.3(2)
C16 O5 C17 115.8(3)
C5 O6 H6 108(2)

loop_
_geom_bond_atom_site_label_1
_geom_bond_atom_site_label_2
_geom_bond_distance
C1 C2 1.341(4)
C1 O1 1.357(3)
C1 C15 1.473(4)
C2 C3 1.443(4)
C2 H2 0.9300
C3 O2 1.228(3)
C3 C4 1.441(4)
C4 C8 1.346(4)
C4 O3 1.376(3)
C5 O6 1.369(4)
C5 O3 1.444(3)
C5 C6 1.511(4)
C5 C16 1.541(5)
C6 C7 1.535(4)
C6 H6A 0.9700
C6 H6B 0.9700
C7 C8 1.497(4)
C7 C9 1.516(3)
C7 H7 0.9800
C8 O1 1.353(3)
C9 C10 1.381(4)
C9 C14 1.382(4)
C10 C11 1.383(4)
C10 H10 0.9300
C11 C12 1.367(5)
C11 H11 0.9300
C12 C13 1.370(5)
C12 H12 0.9300
C13 C14 1.379(4)
C13 H13 0.9300
C14 H14 0.9300
C15 Cl1 1.789(3)
C15 H15A 0.9700
C15 H15B 0.9700
C16 O4 1.186(4)
C16 O5 1.322(4)
C17 C18 1.384(6)
C17 O5 1.477(5)
C17 H17A 0.9700
C17 H17B 0.9700
C18 H18A 0.9600
C18 H18B 0.9600
C18 H18C 0.9600
O6 H6 0.80(3)

loop_
_geom_hbond_atom_site_label_D
_geom_hbond_atom_site_label_H
_geom_hbond_atom_site_label_A
_geom_hbond_distance_DH
_geom_hbond_distance_HA
_geom_hbond_distance_DA
_geom_hbond_angle_DHA
_geom_hbond_site_symmetry_A
O6 H6 O2 0.80(3) 1.89(3) 2.648(3) 158(3) 3_545

loop_
_geom_torsion_atom_site_label_1
_geom_torsion_atom_site_label_2
_geom_torsion_atom_site_label_3
_geom_torsion_atom_site_label_4
_geom_torsion
O1 C1 C2 C3 2.0(4)
C15 C1 C2 C3 -176.9(3)
C1 C2 C3 O2 179.2(3)
C1 C2 C3 C4 1.3(4)
O2 C3 C4 C8 179.6(3)
C2 C3 C4 C8 -2.4(4)
O2 C3 C4 O3 -1.0(4)
C2 C3 C4 O3 177.0(2)
O6 C5 C6 C7 58.8(3)
O3 C5 C6 C7 -61.9(3)
C16 C5 C6 C7 -174.8(2)
C5 C6 C7 C8 52.2(3)
C5 C6 C7 C9 179.0(2)
O3 C4 C8 O1 -179.1(2)
C3 C4 C8 O1 0.3(4)
O3 C4 C8 C7 2.3(4)
C3 C4 C8 C7 -178.3(3)
C9 C7 C8 C4 -149.3(3)
C6 C7 C8 C4 -24.6(4)
C9 C7 C8 O1 32.0(3)
C6 C7 C8 O1 156.7(2)
C8 C7 C9 C10 -143.6(3)
C6 C7 C9 C10 94.7(3)
C8 C7 C9 C14 37.2(4)
C6 C7 C9 C14 -84.5(3)
C14 C9 C10 C11 -0.2(4)
C7 C9 C10 C11 -179.5(3)
C9 C10 C11 C12 -1.0(5)
C10 C11 C12 C13 1.3(5)
C11 C12 C13 C14 -0.3(5)
C12 C13 C14 C9 -1.0(5)
C10 C9 C14 C13 1.3(4)
C7 C9 C14 C13 -179.5(3)
C2 C1 C15 Cl1 116.7(3)
O1 C1 C15 Cl1 -62.2(3)
O6 C5 C16 O4 140.4(4)
O3 C5 C16 O4 -101.2(4)
C6 C5 C16 O4 17.4(5)
O6 C5 C16 O5 -39.5(4)
O3 C5 C16 O5 78.8(3)
C6 C5 C16 O5 -162.5(3)
C4 C8 O1 C1 3.2(4)
C7 C8 O1 C1 -178.1(2)
C2 C1 O1 C8 -4.3(4)
C15 C1 O1 C8 174.7(2)
C8 C4 O3 C5 -8.8(4)
C3 C4 O3 C5 171.7(2)
O6 C5 O3 C4 -81.3(3)
C6 C5 O3 C4 38.5(3)
C16 C5 O3 C4 157.5(2)
O4 C16 O5 C17 2.2(6)
C5 C16 O5 C17 -177.9(3)
C18 C17 O5 C16 174.7(5)
